data_4088523
loop_
_publ_author_name
'Gao, Pengfei'
'Zhao, Zhiwen'
'Chen, Lijuan'
'Yuan, Dan'
'Yao, Yingming'

_publ_section_title
;
 Dinuclear Aluminum Poly(phenolate) Complexes as Efficient Catalysts for
 Cyclic Carbonate Synthesis
;
_journal_issue 11
_journal_name_full Organometallics
_journal_page_first 1707
_journal_paper_doi 10.1021/acs.organomet.6b00153
_journal_volume 35
_journal_year 2016
_chemical_formula_moiety '2(C72 H96 Al2 N2 O6, 9(C4H8O)'
_chemical_formula_sum 'C180 H264 Al4 N4 O21'
_chemical_formula_weight 2927.87
_space_group_IT_number 2
_space_group_name_Hall '-P 1'
_space_group_name_H-M_alt 'P -1'
_symmetry_cell_setting triclinic
_symmetry_space_group_name_H-M 'P -1'
_atom_sites_solution_hydrogens geom
_atom_sites_solution_primary direct
_atom_sites_solution_secondary difmap
_audit_creation_method SHELXL-97
_cell_angle_alpha 96.072(2)
_cell_angle_beta 110.034(2)
_cell_angle_gamma 93.332(2)
_cell_formula_units_Z 1
_cell_length_a 14.9781(4)
_cell_length_b 16.2229(5)
_cell_length_c 19.5208(5)
_cell_measurement_reflns_used 12788
_cell_measurement_temperature 223(2)
_cell_measurement_theta_max 28.5760
_cell_measurement_theta_min 3.2750
_cell_volume 4408.6(2)
_computing_cell_refinement
;
CrysAlisPro, Agilent Technologies,
Version 1.171.36.32 (release 02-08-2013 CrysAlis171 .NET)
(compiled Aug  2 2013,16:46:58)
;
_computing_data_collection
;
CrysAlisPro, Agilent Technologies,
Version 1.171.36.32 (release 02-08-2013 CrysAlis171 .NET)
(compiled Aug  2 2013,16:46:58)
;
_computing_data_reduction
;
CrysAlisPro, Agilent Technologies,
Version 1.171.36.32 (release 02-08-2013 CrysAlis171 .NET)
(compiled Aug  2 2013,16:46:58)
;
_computing_publication_material
;
O. V. Dolomanov, L. J. Bourhis, R. J. Gildea, J. A. K. Howard and H. Puschmann,
OLEX2: a complete structure solution, refinement and analysis program.
J. Appl. Cryst. (2009). 42, 339-341.
;
_computing_structure_refinement 'SHELXL-97 (Sheldrick, 1997)'
_computing_structure_solution 'SHELXS-97 (Sheldrick, 1990)'
_diffrn_ambient_temperature 223(2)
_diffrn_detector_area_resol_mean 10.4471
_diffrn_measured_fraction_theta_full 0.999
_diffrn_measured_fraction_theta_max 0.999
_diffrn_measurement_device_type 'Xcalibur, Atlas, Gemini'
_diffrn_measurement_method '\w scans'
_diffrn_radiation_monochromator graphite
_diffrn_radiation_source 'fine-focus sealed tube'
_diffrn_radiation_type MoK\a
_diffrn_radiation_wavelength 0.71073
_diffrn_reflns_av_R_equivalents 0.0387
_diffrn_reflns_av_sigmaI/netI 0.0482
_diffrn_reflns_limit_h_max 18
_diffrn_reflns_limit_h_min -18
_diffrn_reflns_limit_k_max 20
_diffrn_reflns_limit_k_min -20
_diffrn_reflns_limit_l_max 24
_diffrn_reflns_limit_l_min -24
_diffrn_reflns_number 52501
_diffrn_reflns_theta_full 26.37
_diffrn_reflns_theta_max 26.37
_diffrn_reflns_theta_min 2.91
_exptl_absorpt_coefficient_mu 0.089
_exptl_absorpt_correction_T_max 1.00000
_exptl_absorpt_correction_T_min 0.82654
_exptl_absorpt_correction_type multi-scan
_exptl_absorpt_process_details
;
CrysAlisPro, Agilent Technologies,
Version 1.171.36.32 (release 02-08-2013 CrysAlis171 .NET)
(compiled Aug  2 2013,16:46:58)
Empirical absorption correction using spherical harmonics,
 implemented in SCALE3 ABSPACK scaling algorithm.
;
_exptl_crystal_colour 'clear light colourless'
_exptl_crystal_density_diffrn 1.103
_exptl_crystal_density_method 'not measured'
_exptl_crystal_description block
_exptl_crystal_F_000 1592
_exptl_crystal_size_max 0.7500
_exptl_crystal_size_mid 0.6000
_exptl_crystal_size_min 0.5000
_refine_diff_density_max 1.060
_refine_diff_density_min -0.835
_refine_diff_density_rms 0.076
_refine_ls_extinction_method none
_refine_ls_goodness_of_fit_ref 1.034
_refine_ls_hydrogen_treatment constr
_refine_ls_matrix_type full
_refine_ls_number_parameters 859
_refine_ls_number_reflns 18012
_refine_ls_number_restraints 75
_refine_ls_restrained_S_all 1.045
_refine_ls_R_factor_all 0.1218
_refine_ls_R_factor_gt 0.0892
_refine_ls_shift/su_max 0.001
_refine_ls_shift/su_mean 0.000
_refine_ls_structure_factor_coef Fsqd
_refine_ls_weighting_details 'calc w=1/[\s^2^(Fo^2^)+(0.1552P)^2^+4.6984P] where P=(Fo^2^+2Fc^2^)/3'
_refine_ls_weighting_scheme calc
_refine_ls_wR_factor_gt 0.2502
_refine_ls_wR_factor_ref 0.2816
_reflns_number_gt 12573
_reflns_number_total 18012
_reflns_threshold_expression >2sigma(I)
_cod_data_source_file om6b00153_si_002.cif
_cod_data_source_block g150410b
_cod_original_cell_volume 4408.7(2)
_cod_database_code 4088523

loop_
_symmetry_equiv_pos_as_xyz
'x, y, z'
'-x, -y, -z'

loop_
_atom_site_label
_atom_site_type_symbol
_atom_site_fract_x
_atom_site_fract_y
_atom_site_fract_z
_atom_site_U_iso_or_equiv
_atom_site_adp_type
_atom_site_occupancy
_atom_site_symmetry_multiplicity
_atom_site_calc_flag
_atom_site_refinement_flags
_atom_site_disorder_assembly
_atom_site_disorder_group
Al1 Al 0.75058(6) 0.25674(5) 0.19533(4) 0.0257(2) Uani 1 1 d . . .
Al2 Al 0.71234(6) 0.29804(5) 0.33108(4) 0.0259(2) Uani 1 1 d . . .
O1 O 0.64181(14) 0.27064(14) 0.12888(11) 0.0319(5) Uani 1 1 d . . .
O2 O 0.81215(15) 0.17693(14) 0.17320(12) 0.0350(5) Uani 1 1 d . . .
O3 O 0.80885(14) 0.31446(13) 0.29020(10) 0.0284(4) Uani 1 1 d . . .
O4 O 0.77485(15) 0.27443(15) 0.41788(11) 0.0365(5) Uani 1 1 d . . .
O5 O 0.68410(15) 0.40022(13) 0.32347(12) 0.0330(5) Uani 1 1 d . . .
O6 O 0.68704(14) 0.21120(13) 0.25404(11) 0.0289(4) Uani 1 1 d . . .
N1 N 0.82556(16) 0.35098(16) 0.16920(13) 0.0278(5) Uani 1 1 d . . .
N2 N 0.57912(17) 0.25366(15) 0.32866(12) 0.0276(5) Uani 1 1 d . . .
C1 C 0.6204(2) 0.3101(2) 0.06830(15) 0.0299(6) Uani 1 1 d . . .
C2 C 0.5415(2) 0.2810(2) 0.00433(17) 0.0371(7) Uani 1 1 d . . .
C3 C 0.5243(2) 0.3274(3) -0.05429(18) 0.0445(8) Uani 1 1 d . . .
H3 H 0.4717 0.3092 -0.0965 0.053 Uiso 1 1 calc R . .
C4 C 0.5799(2) 0.3986(2) -0.05417(18) 0.0431(8) Uani 1 1 d . A .
C5 C 0.6579(2) 0.4252(2) 0.00924(17) 0.0374(7) Uani 1 1 d . . .
H5 H 0.6977 0.4723 0.0113 0.045 Uiso 1 1 calc R . .
C6 C 0.6775(2) 0.3818(2) 0.07031(16) 0.0313(6) Uani 1 1 d . . .
C7 C 0.7581(2) 0.41555(19) 0.13986(17) 0.0318(6) Uani 1 1 d . . .
H7A H 0.7321 0.4358 0.1769 0.038 Uiso 1 1 calc R . .
H7B H 0.7937 0.4624 0.1307 0.038 Uiso 1 1 calc R . .
C8 C 0.4783(3) 0.2013(3) -0.0002(2) 0.0508(9) Uani 1 1 d . . .
C9 C 0.3968(4) 0.1809(4) -0.0752(3) 0.0914(19) Uani 1 1 d . . .
H9A H 0.3600 0.1300 -0.0762 0.137 Uiso 1 1 calc R . .
H9B H 0.4231 0.1746 -0.1137 0.137 Uiso 1 1 calc R . .
H9C H 0.3563 0.2253 -0.0825 0.137 Uiso 1 1 calc R . .
C10 C 0.4336(3) 0.2110(3) 0.0601(3) 0.0642(12) Uani 1 1 d . . .
H10A H 0.3980 0.2588 0.0550 0.096 Uiso 1 1 calc R . .
H10B H 0.4832 0.2182 0.1076 0.096 Uiso 1 1 calc R . .
H10C H 0.3915 0.1620 0.0552 0.096 Uiso 1 1 calc R . .
C11 C 0.5376(4) 0.1265(3) 0.0086(2) 0.0639(12) Uani 1 1 d . . .
H11A H 0.5876 0.1351 0.0560 0.096 Uiso 1 1 calc R . .
H11B H 0.5652 0.1209 -0.0292 0.096 Uiso 1 1 calc R . .
H11C H 0.4972 0.0768 0.0046 0.096 Uiso 1 1 calc R . .
C12 C 0.5550(3) 0.4460(3) -0.1216(2) 0.0547(10) Uani 1 1 d D . .
C13 C 0.4715(10) 0.4947(10) -0.1211(6) 0.0863(16) Uani 0.50 1 d PD A 1
H13A H 0.4541 0.5255 -0.1623 0.129 Uiso 0.50 1 calc PR A 1
H13B H 0.4897 0.5326 -0.0762 0.129 Uiso 0.50 1 calc PR A 1
H13C H 0.4181 0.4567 -0.1244 0.129 Uiso 0.50 1 calc PR A 1
C14 C 0.5218(9) 0.3838(10) -0.1944(6) 0.0863(16) Uani 0.50 1 d PD A 1
H14A H 0.5743 0.3541 -0.1972 0.129 Uiso 0.50 1 calc PR A 1
H14B H 0.5001 0.4141 -0.2358 0.129 Uiso 0.50 1 calc PR A 1
H14C H 0.4706 0.3449 -0.1951 0.129 Uiso 0.50 1 calc PR A 1
C15 C 0.6423(8) 0.4948(9) -0.1253(6) 0.0863(16) Uani 0.50 1 d PD A 1
H15A H 0.6897 0.4577 -0.1259 0.129 Uiso 0.50 1 calc PR A 1
H15B H 0.6678 0.5367 -0.0831 0.129 Uiso 0.50 1 calc PR A 1
H15C H 0.6245 0.5210 -0.1693 0.129 Uiso 0.50 1 calc PR A 1
C13A C 0.4527(9) 0.4710(11) -0.1424(6) 0.0863(16) Uani 0.50 1 d PD A 2
H13D H 0.4389 0.5009 -0.1840 0.129 Uiso 0.50 1 calc PR A 2
H13E H 0.4467 0.5058 -0.1015 0.129 Uiso 0.50 1 calc PR A 2
H13F H 0.4085 0.4218 -0.1545 0.129 Uiso 0.50 1 calc PR A 2
C14A C 0.5581(9) 0.3869(10) -0.1871(6) 0.0863(16) Uani 0.50 1 d PD A 2
H14D H 0.6211 0.3696 -0.1763 0.129 Uiso 0.50 1 calc PR A 2
H14E H 0.5422 0.4152 -0.2299 0.129 Uiso 0.50 1 calc PR A 2
H14F H 0.5129 0.3390 -0.1963 0.129 Uiso 0.50 1 calc PR A 2
C15A C 0.6250(8) 0.5227(8) -0.1103(6) 0.0863(16) Uani 0.50 1 d PD A 2
H15D H 0.6888 0.5067 -0.0967 0.129 Uiso 0.50 1 calc PR A 2
H15E H 0.6206 0.5626 -0.0719 0.129 Uiso 0.50 1 calc PR A 2
H15F H 0.6096 0.5471 -0.1551 0.129 Uiso 0.50 1 calc PR A 2
C16 C 0.8960(2) 0.1789(2) 0.16096(17) 0.0321(7) Uani 1 1 d . . .
C17 C 0.9516(2) 0.1113(2) 0.17260(19) 0.0394(7) Uani 1 1 d . . .
C18 C 1.0354(3) 0.1165(2) 0.1568(2) 0.0473(9) Uani 1 1 d . . .
H18 H 1.0716 0.0713 0.1632 0.057 Uiso 1 1 calc R . .
C19 C 1.0685(3) 0.1852(3) 0.1320(2) 0.0487(9) Uani 1 1 d . B .
C20 C 1.0122(2) 0.2505(2) 0.12087(19) 0.0425(8) Uani 1 1 d . . .
H20 H 1.0321 0.2972 0.1040 0.051 Uiso 1 1 calc R . .
C21 C 0.9268(2) 0.2482(2) 0.13419(17) 0.0350(7) Uani 1 1 d . . .
C22 C 0.8641(2) 0.3162(2) 0.11217(17) 0.0349(7) Uani 1 1 d . . .
H22A H 0.8108 0.2950 0.0676 0.042 Uiso 1 1 calc R . .
H22B H 0.9001 0.3611 0.1008 0.042 Uiso 1 1 calc R . .
C23 C 0.9197(3) 0.0339(2) 0.2011(2) 0.0501(9) Uani 1 1 d . . .
C24 C 0.9094(3) 0.0586(3) 0.2757(3) 0.0630(11) Uani 1 1 d . . .
H24A H 0.9680 0.0884 0.3092 0.094 Uiso 1 1 calc R . .
H24B H 0.8953 0.0094 0.2949 0.094 Uiso 1 1 calc R . .
H24C H 0.8585 0.0937 0.2697 0.094 Uiso 1 1 calc R . .
C25 C 0.8244(3) -0.0085(3) 0.1448(3) 0.0662(12) Uani 1 1 d . . .
H25A H 0.8037 -0.0557 0.1634 0.099 Uiso 1 1 calc R . .
H25B H 0.8329 -0.0268 0.0992 0.099 Uiso 1 1 calc R . .
H25C H 0.7771 0.0304 0.1367 0.099 Uiso 1 1 calc R . .
C26 C 0.9926(4) -0.0310(3) 0.2114(4) 0.0822(16) Uani 1 1 d . . .
H26A H 1.0549 -0.0049 0.2415 0.123 Uiso 1 1 calc R . .
H26B H 0.9937 -0.0538 0.1643 0.123 Uiso 1 1 calc R . .
H26C H 0.9747 -0.0750 0.2349 0.123 Uiso 1 1 calc R . .
C27 C 1.1605(3) 0.1862(3) 0.1132(2) 0.0622(12) Uani 1 1 d D . .
C28 C 1.1898(8) 0.2725(8) 0.0962(7) 0.0893(18) Uani 0.50 1 d PD B 1
H28A H 1.1341 0.2951 0.0660 0.134 Uiso 0.50 1 calc PR B 1
H28B H 1.2340 0.2668 0.0707 0.134 Uiso 0.50 1 calc PR B 1
H28C H 1.2193 0.3093 0.1414 0.134 Uiso 0.50 1 calc PR B 1
C29 C 1.1385(9) 0.1238(8) 0.0420(7) 0.0893(18) Uani 0.50 1 d PD B 1
H29A H 1.0864 0.1405 0.0031 0.134 Uiso 0.50 1 calc PR B 1
H29B H 1.1217 0.0690 0.0509 0.134 Uiso 0.50 1 calc PR B 1
H29C H 1.1940 0.1234 0.0280 0.134 Uiso 0.50 1 calc PR B 1
C30 C 1.2328(11) 0.1330(11) 0.1570(7) 0.0893(18) Uani 0.50 1 d PD B 1
H30A H 1.2878 0.1359 0.1424 0.134 Uiso 0.50 1 calc PR B 1
H30B H 1.2050 0.0763 0.1479 0.134 Uiso 0.50 1 calc PR B 1
H30C H 1.2515 0.1531 0.2084 0.134 Uiso 0.50 1 calc PR B 1
C28A C 1.2146(8) 0.2760(8) 0.1369(7) 0.0893(18) Uani 0.50 1 d PD B 2
H28D H 1.2273 0.2924 0.1883 0.134 Uiso 0.50 1 calc PR B 2
H28E H 1.1758 0.3145 0.1089 0.134 Uiso 0.50 1 calc PR B 2
H28F H 1.2738 0.2762 0.1280 0.134 Uiso 0.50 1 calc PR B 2
C29A C 1.1360(9) 0.1618(9) 0.0334(7) 0.0893(18) Uani 0.50 1 d PD B 2
H29D H 1.1934 0.1626 0.0219 0.134 Uiso 0.50 1 calc PR B 2
H29E H 1.0955 0.2002 0.0069 0.134 Uiso 0.50 1 calc PR B 2
H29F H 1.1032 0.1066 0.0195 0.134 Uiso 0.50 1 calc PR B 2
C30A C 1.2393(10) 0.1549(12) 0.1759(7) 0.0893(18) Uani 0.50 1 d PD B 2
H30D H 1.2407 0.1825 0.2223 0.134 Uiso 0.50 1 calc PR B 2
H30E H 1.3000 0.1669 0.1706 0.134 Uiso 0.50 1 calc PR B 2
H30F H 1.2266 0.0959 0.1740 0.134 Uiso 0.50 1 calc PR B 2
C31 C 0.8983(2) 0.3910(2) 0.23726(16) 0.0314(6) Uani 1 1 d . . .
C32 C 0.9723(2) 0.4493(2) 0.24207(19) 0.0451(9) Uani 1 1 d . . .
H32 H 0.9829 0.4615 0.1998 0.054 Uiso 1 1 calc R . .
C33 C 1.0305(3) 0.4891(3) 0.3108(2) 0.0532(10) Uani 1 1 d . . .
H33 H 1.0798 0.5288 0.3145 0.064 Uiso 1 1 calc R . .
C34 C 1.0160(2) 0.4703(2) 0.3736(2) 0.0476(9) Uani 1 1 d . . .
H34 H 1.0556 0.4974 0.4193 0.057 Uiso 1 1 calc R . .
C35 C 0.9424(2) 0.4112(2) 0.36908(18) 0.0379(7) Uani 1 1 d . . .
H35 H 0.9332 0.3976 0.4114 0.046 Uiso 1 1 calc R . .
C36 C 0.88362(19) 0.37309(19) 0.30077(16) 0.0290(6) Uani 1 1 d . . .
C37 C 0.7500(2) 0.22434(19) 0.46150(15) 0.0316(6) Uani 1 1 d . . .
C38 C 0.8210(2) 0.1897(2) 0.51516(17) 0.0394(7) Uani 1 1 d . . .
C39 C 0.7917(3) 0.1431(2) 0.56093(19) 0.0459(8) Uani 1 1 d . . .
H39 H 0.8382 0.1202 0.5968 0.055 Uiso 1 1 calc R . .
C40 C 0.6975(3) 0.1287(2) 0.55639(19) 0.0453(8) Uani 1 1 d . C .
C41 C 0.6291(3) 0.1615(2) 0.50153(17) 0.0385(7) Uani 1 1 d . . .
H41 H 0.5651 0.1511 0.4957 0.046 Uiso 1 1 calc R . .
C42 C 0.6541(2) 0.2100(2) 0.45479(16) 0.0320(6) Uani 1 1 d . . .
C43 C 0.5791(2) 0.2560(2) 0.40557(16) 0.0321(7) Uani 1 1 d . . .
H43A H 0.5169 0.2327 0.4033 0.038 Uiso 1 1 calc R . .
H43B H 0.5880 0.3138 0.4276 0.038 Uiso 1 1 calc R . .
C44 C 0.9274(3) 0.2061(3) 0.5256(2) 0.0565(11) Uani 1 1 d . . .
C45 C 0.9580(3) 0.3004(3) 0.5511(3) 0.0774(15) Uani 1 1 d . . .
H45A H 0.9149 0.3319 0.5178 0.116 Uiso 1 1 calc R . .
H45B H 1.0217 0.3133 0.5517 0.116 Uiso 1 1 calc R . .
H45C H 0.9564 0.3144 0.5997 0.116 Uiso 1 1 calc R . .
C46 C 0.9448(3) 0.1790(4) 0.4543(3) 0.0733(14) Uani 1 1 d . . .
H46A H 0.9194 0.1220 0.4366 0.110 Uiso 1 1 calc R . .
H46B H 1.0122 0.1844 0.4635 0.110 Uiso 1 1 calc R . .
H46C H 0.9138 0.2137 0.4181 0.110 Uiso 1 1 calc R . .
C47 C 0.9905(3) 0.1584(4) 0.5853(3) 0.0910(19) Uani 1 1 d . . .
H47A H 0.9831 0.1761 0.6314 0.136 Uiso 1 1 calc R . .
H47B H 1.0562 0.1697 0.5902 0.136 Uiso 1 1 calc R . .
H47C H 0.9717 0.0997 0.5717 0.136 Uiso 1 1 calc R . .
C48 C 0.6728(3) 0.0826(3) 0.6138(2) 0.0640(12) Uani 1 1 d D . .
C49 C 0.5760(9) 0.1046(9) 0.6188(9) 0.116(2) Uani 0.50 1 d PD C 1
H49A H 0.5788 0.1636 0.6322 0.175 Uiso 0.50 1 calc PR C 1
H49B H 0.5626 0.0759 0.6552 0.175 Uiso 0.50 1 calc PR C 1
H49C H 0.5263 0.0881 0.5719 0.175 Uiso 0.50 1 calc PR C 1
C50 C 0.7468(10) 0.1118(8) 0.6920(6) 0.116(2) Uani 0.50 1 d PD C 1
H50A H 0.7438 0.1699 0.7054 0.175 Uiso 0.50 1 calc PR C 1
H50B H 0.8097 0.1030 0.6922 0.175 Uiso 0.50 1 calc PR C 1
H50C H 0.7325 0.0804 0.7266 0.175 Uiso 0.50 1 calc PR C 1
C51 C 0.6733(11) -0.0095(7) 0.5932(7) 0.116(2) Uani 0.50 1 d PD C 1
H51A H 0.7352 -0.0206 0.5924 0.175 Uiso 0.50 1 calc PR C 1
H51B H 0.6261 -0.0272 0.5454 0.175 Uiso 0.50 1 calc PR C 1
H51C H 0.6590 -0.0393 0.6287 0.175 Uiso 0.50 1 calc PR C 1
C49A C 0.5665(8) 0.0674(9) 0.5981(8) 0.116(2) Uani 0.50 1 d PD C 2
H49D H 0.5380 0.1187 0.5900 0.175 Uiso 0.50 1 calc PR C 2
H49E H 0.5560 0.0467 0.6393 0.175 Uiso 0.50 1 calc PR C 2
H49F H 0.5380 0.0272 0.5550 0.175 Uiso 0.50 1 calc PR C 2
C50A C 0.7186(11) 0.1418(7) 0.6892(6) 0.116(2) Uani 0.50 1 d PD C 2
H50D H 0.7861 0.1525 0.7002 0.175 Uiso 0.50 1 calc PR C 2
H50E H 0.7073 0.1155 0.7276 0.175 Uiso 0.50 1 calc PR C 2
H50F H 0.6902 0.1934 0.6855 0.175 Uiso 0.50 1 calc PR C 2
C51A C 0.7217(11) 0.0040(8) 0.6272(8) 0.116(2) Uani 0.50 1 d PD C 2
H51D H 0.7886 0.0159 0.6363 0.175 Uiso 0.50 1 calc PR C 2
H51E H 0.6942 -0.0372 0.5846 0.175 Uiso 0.50 1 calc PR C 2
H51F H 0.7134 -0.0168 0.6691 0.175 Uiso 0.50 1 calc PR C 2
C52 C 0.6145(2) 0.44122(19) 0.33782(15) 0.0288(6) Uani 1 1 d . . .
C53 C 0.6313(2) 0.5262(2) 0.36757(16) 0.0322(7) Uani 1 1 d . . .
C54 C 0.5551(2) 0.5627(2) 0.37949(16) 0.0351(7) Uani 1 1 d . . .
H54 H 0.5649 0.6187 0.3991 0.042 Uiso 1 1 calc R . .
C55 C 0.4651(2) 0.5208(2) 0.36388(16) 0.0351(7) Uani 1 1 d . . .
C56 C 0.4512(2) 0.4375(2) 0.33525(16) 0.0338(7) Uani 1 1 d . . .
H56 H 0.3923 0.4076 0.3250 0.041 Uiso 1 1 calc R . .
C57 C 0.5248(2) 0.39764(19) 0.32149(15) 0.0301(6) Uani 1 1 d . . .
C58 C 0.5069(2) 0.30851(19) 0.28660(16) 0.0301(6) Uani 1 1 d . . .
H58A H 0.5081 0.3064 0.2371 0.036 Uiso 1 1 calc R . .
H58B H 0.4436 0.2864 0.2829 0.036 Uiso 1 1 calc R . .
C59 C 0.7292(2) 0.5753(2) 0.38782(18) 0.0385(7) Uani 1 1 d . . .
C60 C 0.8024(3) 0.5385(3) 0.44963(19) 0.0479(9) Uani 1 1 d . . .
H60A H 0.8018 0.4799 0.4351 0.072 Uiso 1 1 calc R . .
H60B H 0.7864 0.5465 0.4933 0.072 Uiso 1 1 calc R . .
H60C H 0.8648 0.5658 0.4592 0.072 Uiso 1 1 calc R . .
C61 C 0.7611(3) 0.5733(2) 0.3206(2) 0.0466(9) Uani 1 1 d . . .
H61A H 0.7655 0.5166 0.3031 0.070 Uiso 1 1 calc R . .
H61B H 0.8223 0.6047 0.3345 0.070 Uiso 1 1 calc R . .
H61C H 0.7152 0.5972 0.2823 0.070 Uiso 1 1 calc R . .
C62 C 0.7284(3) 0.6676(3) 0.4154(3) 0.0666(12) Uani 1 1 d . . .
H62A H 0.7916 0.6956 0.4297 0.100 Uiso 1 1 calc R . .
H62B H 0.7078 0.6716 0.4570 0.100 Uiso 1 1 calc R . .
H62C H 0.6854 0.6933 0.3768 0.100 Uiso 1 1 calc R . .
C63 C 0.3840(3) 0.5646(2) 0.3782(2) 0.0464(9) Uani 1 1 d . . .
C64 C 0.2943(3) 0.5505(4) 0.3086(3) 0.0699(13) Uani 1 1 d . . .
H64A H 0.2452 0.5812 0.3169 0.105 Uiso 1 1 calc R . .
H64B H 0.2724 0.4922 0.2969 0.105 Uiso 1 1 calc R . .
H64C H 0.3093 0.5693 0.2684 0.105 Uiso 1 1 calc R . .
C65 C 0.4091(4) 0.6583(3) 0.4009(3) 0.0807(15) Uani 1 1 d . . .
H65A H 0.4641 0.6686 0.4453 0.121 Uiso 1 1 calc R . .
H65B H 0.3561 0.6826 0.4091 0.121 Uiso 1 1 calc R . .
H65C H 0.4230 0.6827 0.3624 0.121 Uiso 1 1 calc R . .
C66 C 0.3613(4) 0.5280(3) 0.4406(3) 0.0726(14) Uani 1 1 d . . .
H66A H 0.4173 0.5362 0.4843 0.109 Uiso 1 1 calc R . .
H66B H 0.3416 0.4695 0.4263 0.109 Uiso 1 1 calc R . .
H66C H 0.3109 0.5555 0.4502 0.109 Uiso 1 1 calc R . .
C67 C 0.5562(2) 0.17036(18) 0.28655(15) 0.0279(6) Uani 1 1 d . . .
C68 C 0.4805(2) 0.1143(2) 0.28102(18) 0.0373(7) Uani 1 1 d . . .
H68 H 0.4424 0.1260 0.3090 0.045 Uiso 1 1 calc R . .
C69 C 0.4616(3) 0.0410(2) 0.2339(2) 0.0441(8) Uani 1 1 d . . .
H69 H 0.4105 0.0031 0.2300 0.053 Uiso 1 1 calc R . .
C70 C 0.5183(3) 0.0233(2) 0.1921(2) 0.0444(8) Uani 1 1 d . . .
H70 H 0.5046 -0.0261 0.1600 0.053 Uiso 1 1 calc R . .
C71 C 0.5952(2) 0.0787(2) 0.19792(18) 0.0385(7) Uani 1 1 d . . .
H71 H 0.6341 0.0662 0.1707 0.046 Uiso 1 1 calc R . .
C72 C 0.6133(2) 0.15248(19) 0.24447(15) 0.0290(6) Uani 1 1 d . . .
O7 O 0.6825(7) 0.1371(6) 0.8824(5) 0.211(2) Uiso 1 1 d D . .
C73 C 0.7274(10) 0.2203(9) 0.8900(8) 0.211(2) Uiso 1 1 d D . .
C74 C 0.8381(10) 0.2200(9) 0.9164(8) 0.211(2) Uiso 1 1 d D . .
C75 C 0.8474(10) 0.1304(9) 0.9343(8) 0.211(2) Uiso 1 1 d D . .
C76 C 0.7530(10) 0.1012(9) 0.9402(8) 0.211(2) Uiso 1 1 d D . .
O8 O 0.8830(13) 0.6042(10) 0.1245(9) 0.185(3) Uiso 0.50 1 d PD D 1
C77 C 0.9755(16) 0.6453(15) 0.1671(15) 0.185(3) Uiso 0.50 1 d PD D 1
C78 C 0.9305(18) 0.7304(15) 0.1360(14) 0.185(3) Uiso 0.50 1 d PD D 1
C79 C 0.876(2) 0.7348(15) 0.1908(15) 0.185(3) Uiso 0.50 1 d PD D 1
C80 C 0.8193(17) 0.6463(15) 0.1534(14) 0.185(3) Uiso 0.50 1 d PD D 1
O8A O 0.9818(10) 0.7159(11) 0.1994(9) 0.185(3) Uiso 0.50 1 d PD E 2
C77A C 0.9429(15) 0.6634(17) 0.1216(11) 0.185(3) Uiso 0.50 1 d PD E 2
C78A C 0.8306(13) 0.6662(16) 0.0966(10) 0.185(3) Uiso 0.50 1 d PD E 2
C79A C 0.8185(13) 0.7121(17) 0.1693(12) 0.185(3) Uiso 0.50 1 d PD E 2
C80A C 0.9123(15) 0.6878(15) 0.2280(9) 0.185(3) Uiso 0.50 1 d PD E 2
O9 O 0.2723(3) 0.2908(3) 0.3462(3) 0.1122(9) Uiso 1 1 d D . .
C81 C 0.1791(5) 0.3207(5) 0.3300(4) 0.1122(9) Uiso 1 1 d D . .
C82 C 0.1200(5) 0.2626(5) 0.3557(4) 0.1122(9) Uiso 1 1 d D . .
C83 C 0.1811(5) 0.1918(5) 0.3806(4) 0.1122(9) Uiso 1 1 d D . .
C84 C 0.2828(5) 0.2250(5) 0.3888(4) 0.1122(9) Uiso 1 1 d D . .
O10 O 0.3781(14) 0.1511(13) 0.6856(11) 0.220(3) Uiso 0.50 1 d PD F 1
C85 C 0.290(2) 0.122(2) 0.7023(13) 0.220(3) Uiso 0.50 1 d PD F 1
C86 C 0.2466(18) 0.0451(16) 0.6457(16) 0.220(3) Uiso 0.50 1 d PD F 1
C87 C 0.2479(18) 0.0855(18) 0.5733(11) 0.220(3) Uiso 0.50 1 d PD F 1
C88 C 0.3499(19) 0.1278(18) 0.6051(13) 0.220(3) Uiso 0.50 1 d PD F 1
O10A O 0.3278(15) 0.0401(12) 0.6175(11) 0.220(3) Uiso 0.50 1 d PD G 2
C85A C 0.3810(14) 0.1131(19) 0.6631(17) 0.220(3) Uiso 0.50 1 d PD G 2
C86A C 0.317(2) 0.1492(18) 0.7091(15) 0.220(3) Uiso 0.50 1 d PD G 2
C87A C 0.2191(16) 0.1177(18) 0.6580(16) 0.220(3) Uiso 0.50 1 d PD G 2
C88A C 0.2281(16) 0.0443(17) 0.6043(15) 0.220(3) Uiso 0.50 1 d PD G 2
O11 O 0.9960(9) 0.5328(8) 0.9243(7) 0.146(4) Uiso 0.50 1 d PD H -1
C89 C 0.9021(11) 0.5027(13) 0.9132(10) 0.154(7) Uiso 0.50 1 d PD H -1
C90 C 0.9064(13) 0.4502(13) 0.9747(11) 0.140(7) Uiso 0.50 1 d PD H -1
C91 C 1.0080(12) 0.4517(11) 1.0208(10) 0.132(5) Uiso 0.50 1 d PD H -1
C92 C 1.0580(10) 0.5247(9) 0.9947(8) 0.099(4) Uiso 0.50 1 d PD H -1

loop_
_atom_site_aniso_label
_atom_site_aniso_U_11
_atom_site_aniso_U_22
_atom_site_aniso_U_33
_atom_site_aniso_U_23
_atom_site_aniso_U_13
_atom_site_aniso_U_12
Al1 0.0238(4) 0.0294(5) 0.0267(4) 0.0059(3) 0.0118(3) 0.0030(3)
Al2 0.0249(4) 0.0301(5) 0.0245(4) 0.0061(3) 0.0105(3) 0.0016(4)
O1 0.0252(10) 0.0399(12) 0.0300(10) 0.0084(9) 0.0083(8) 0.0016(9)
O2 0.0318(11) 0.0331(12) 0.0472(13) 0.0050(10) 0.0228(10) 0.0046(9)
O3 0.0252(10) 0.0347(11) 0.0259(10) 0.0064(8) 0.0097(8) -0.0012(9)
O4 0.0303(11) 0.0499(14) 0.0288(10) 0.0136(10) 0.0082(9) -0.0032(10)
O5 0.0310(11) 0.0313(11) 0.0405(12) 0.0069(9) 0.0169(9) 0.0024(9)
O6 0.0308(10) 0.0294(11) 0.0296(10) 0.0051(8) 0.0151(8) -0.0016(9)
N1 0.0232(12) 0.0346(14) 0.0277(12) 0.0086(10) 0.0100(10) 0.0046(10)
N2 0.0278(12) 0.0324(13) 0.0244(11) 0.0071(10) 0.0107(10) 0.0027(10)
C1 0.0265(14) 0.0378(17) 0.0277(14) 0.0059(12) 0.0112(12) 0.0087(13)
C2 0.0304(16) 0.047(2) 0.0328(16) 0.0034(14) 0.0100(13) 0.0062(14)
C3 0.0331(17) 0.068(2) 0.0274(15) 0.0047(15) 0.0037(13) 0.0092(17)
C4 0.0384(18) 0.063(2) 0.0314(16) 0.0161(16) 0.0115(14) 0.0176(17)
C5 0.0380(17) 0.0423(19) 0.0363(16) 0.0130(14) 0.0153(14) 0.0096(15)
C6 0.0285(15) 0.0381(17) 0.0290(14) 0.0060(12) 0.0111(12) 0.0091(13)
C7 0.0310(15) 0.0303(16) 0.0349(15) 0.0094(12) 0.0111(13) 0.0043(13)
C8 0.0389(19) 0.062(3) 0.0399(19) -0.0020(17) 0.0036(15) -0.0106(18)
C9 0.071(3) 0.106(4) 0.060(3) 0.007(3) -0.016(2) -0.037(3)
C10 0.039(2) 0.082(3) 0.072(3) 0.012(2) 0.022(2) -0.007(2)
C11 0.082(3) 0.046(2) 0.056(2) -0.0084(19) 0.022(2) -0.009(2)
C12 0.050(2) 0.080(3) 0.0396(19) 0.0300(19) 0.0142(16) 0.022(2)
C13 0.088(4) 0.131(4) 0.055(3) 0.047(3) 0.028(2) 0.047(3)
C14 0.088(4) 0.131(4) 0.055(3) 0.047(3) 0.028(2) 0.047(3)
C15 0.088(4) 0.131(4) 0.055(3) 0.047(3) 0.028(2) 0.047(3)
C13A 0.088(4) 0.131(4) 0.055(3) 0.047(3) 0.028(2) 0.047(3)
C14A 0.088(4) 0.131(4) 0.055(3) 0.047(3) 0.028(2) 0.047(3)
C15A 0.088(4) 0.131(4) 0.055(3) 0.047(3) 0.028(2) 0.047(3)
C16 0.0285(15) 0.0363(17) 0.0353(15) 0.0020(13) 0.0164(12) 0.0064(13)
C17 0.0362(17) 0.0386(18) 0.0450(18) 0.0014(14) 0.0171(14) 0.0065(14)
C18 0.0382(18) 0.050(2) 0.057(2) 0.0037(17) 0.0208(16) 0.0185(17)
C19 0.0366(18) 0.065(3) 0.051(2) 0.0085(18) 0.0235(16) 0.0132(18)
C20 0.0331(17) 0.056(2) 0.0480(19) 0.0137(16) 0.0237(15) 0.0082(16)
C21 0.0299(15) 0.0442(19) 0.0342(16) 0.0065(13) 0.0151(13) 0.0045(14)
C22 0.0331(16) 0.0449(19) 0.0342(16) 0.0118(14) 0.0195(13) 0.0049(14)
C23 0.050(2) 0.0344(19) 0.070(3) 0.0075(17) 0.0256(19) 0.0114(16)
C24 0.074(3) 0.053(3) 0.070(3) 0.022(2) 0.032(2) 0.009(2)
C25 0.065(3) 0.039(2) 0.093(3) -0.006(2) 0.032(3) -0.002(2)
C26 0.073(3) 0.047(3) 0.140(5) 0.029(3) 0.045(3) 0.028(2)
C27 0.039(2) 0.086(3) 0.077(3) 0.016(2) 0.036(2) 0.020(2)
C28 0.057(2) 0.134(5) 0.098(4) 0.019(4) 0.050(3) 0.024(3)
C29 0.057(2) 0.134(5) 0.098(4) 0.019(4) 0.050(3) 0.024(3)
C30 0.057(2) 0.134(5) 0.098(4) 0.019(4) 0.050(3) 0.024(3)
C28A 0.057(2) 0.134(5) 0.098(4) 0.019(4) 0.050(3) 0.024(3)
C29A 0.057(2) 0.134(5) 0.098(4) 0.019(4) 0.050(3) 0.024(3)
C30A 0.057(2) 0.134(5) 0.098(4) 0.019(4) 0.050(3) 0.024(3)
C31 0.0232(14) 0.0382(17) 0.0328(15) 0.0103(13) 0.0083(12) 0.0028(13)
C32 0.0341(17) 0.059(2) 0.0403(18) 0.0164(16) 0.0104(14) -0.0078(16)
C33 0.0354(18) 0.059(2) 0.059(2) 0.0160(19) 0.0097(17) -0.0149(17)
C34 0.0318(17) 0.053(2) 0.0458(19) 0.0080(16) -0.0007(15) -0.0040(16)
C35 0.0320(16) 0.0450(19) 0.0340(16) 0.0105(14) 0.0068(13) 0.0022(14)
C36 0.0199(13) 0.0353(16) 0.0330(15) 0.0120(12) 0.0082(11) 0.0042(12)
C37 0.0363(16) 0.0341(16) 0.0236(13) 0.0051(12) 0.0099(12) -0.0010(13)
C38 0.0386(17) 0.046(2) 0.0307(16) 0.0074(14) 0.0084(13) 0.0032(15)
C39 0.051(2) 0.049(2) 0.0367(17) 0.0183(15) 0.0103(15) 0.0082(17)
C40 0.059(2) 0.043(2) 0.0403(18) 0.0169(15) 0.0225(17) 0.0053(17)
C41 0.0454(19) 0.0390(18) 0.0353(16) 0.0098(14) 0.0183(14) 0.0016(15)
C42 0.0363(16) 0.0344(16) 0.0277(14) 0.0067(12) 0.0135(12) 0.0024(13)
C43 0.0335(16) 0.0386(17) 0.0278(14) 0.0059(12) 0.0153(12) 0.0025(13)
C44 0.0356(19) 0.085(3) 0.046(2) 0.027(2) 0.0041(16) 0.007(2)
C45 0.055(3) 0.099(4) 0.057(3) 0.019(3) -0.005(2) -0.025(3)
C46 0.049(2) 0.109(4) 0.074(3) 0.029(3) 0.029(2) 0.028(3)
C47 0.048(3) 0.137(5) 0.085(4) 0.061(4) 0.005(2) 0.021(3)
C48 0.076(3) 0.071(3) 0.060(3) 0.041(2) 0.033(2) 0.014(2)
C49 0.165(6) 0.116(5) 0.119(5) 0.082(4) 0.090(4) 0.045(4)
C50 0.165(6) 0.116(5) 0.119(5) 0.082(4) 0.090(4) 0.045(4)
C51 0.165(6) 0.116(5) 0.119(5) 0.082(4) 0.090(4) 0.045(4)
C49A 0.165(6) 0.116(5) 0.119(5) 0.082(4) 0.090(4) 0.045(4)
C50A 0.165(6) 0.116(5) 0.119(5) 0.082(4) 0.090(4) 0.045(4)
C51A 0.165(6) 0.116(5) 0.119(5) 0.082(4) 0.090(4) 0.045(4)
C52 0.0306(15) 0.0325(16) 0.0250(13) 0.0079(11) 0.0102(11) 0.0070(12)
C53 0.0337(16) 0.0361(17) 0.0261(14) 0.0093(12) 0.0076(12) 0.0052(13)
C54 0.0444(18) 0.0332(17) 0.0279(14) 0.0049(12) 0.0118(13) 0.0092(14)
C55 0.0386(17) 0.0435(19) 0.0279(14) 0.0099(13) 0.0147(13) 0.0119(14)
C56 0.0315(15) 0.0409(18) 0.0319(15) 0.0109(13) 0.0121(12) 0.0074(14)
C57 0.0317(15) 0.0338(16) 0.0259(14) 0.0081(12) 0.0099(12) 0.0054(13)
C58 0.0240(14) 0.0371(17) 0.0282(14) 0.0068(12) 0.0070(11) 0.0026(12)
C59 0.0387(17) 0.0348(18) 0.0379(17) 0.0031(13) 0.0095(14) -0.0006(14)
C60 0.0386(19) 0.060(2) 0.0365(18) 0.0046(16) 0.0046(15) -0.0029(17)
C61 0.0441(19) 0.049(2) 0.0450(19) 0.0136(16) 0.0133(16) -0.0057(17)
C62 0.055(2) 0.042(2) 0.092(3) -0.006(2) 0.019(2) -0.0063(19)
C63 0.050(2) 0.055(2) 0.0460(19) 0.0117(17) 0.0272(17) 0.0194(18)
C64 0.048(2) 0.099(4) 0.069(3) 0.018(3) 0.024(2) 0.034(2)
C65 0.081(3) 0.060(3) 0.120(4) 0.001(3) 0.060(3) 0.027(3)
C66 0.090(3) 0.089(4) 0.071(3) 0.030(3) 0.059(3) 0.038(3)
C67 0.0298(15) 0.0293(15) 0.0258(13) 0.0066(11) 0.0108(11) 0.0014(12)
C68 0.0347(16) 0.0393(18) 0.0424(17) 0.0084(14) 0.0190(14) -0.0006(14)
C69 0.0419(19) 0.0377(19) 0.053(2) 0.0083(15) 0.0184(16) -0.0096(15)
C70 0.054(2) 0.0314(18) 0.0464(19) -0.0005(14) 0.0195(17) -0.0055(16)
C71 0.0451(18) 0.0359(18) 0.0384(17) 0.0011(14) 0.0219(15) -0.0018(15)
C72 0.0307(15) 0.0287(15) 0.0282(14) 0.0080(12) 0.0105(12) -0.0011(12)

loop_
_atom_type_symbol
_atom_type_description
_atom_type_scat_dispersion_real
_atom_type_scat_dispersion_imag
_atom_type_scat_source
C C 0.0033 0.0016 'International Tables Vol C Tables 4.2.6.8 and 6.1.1.4'
H H 0.0000 0.0000 'International Tables Vol C Tables 4.2.6.8 and 6.1.1.4'
N N 0.0061 0.0033 'International Tables Vol C Tables 4.2.6.8 and 6.1.1.4'
O O 0.0106 0.0060 'International Tables Vol C Tables 4.2.6.8 and 6.1.1.4'
Al Al 0.0645 0.0514 'International Tables Vol C Tables 4.2.6.8 and 6.1.1.4'

loop_
_geom_angle_atom_site_label_1
_geom_angle_atom_site_label_2
_geom_angle_atom_site_label_3
_geom_angle
O2 Al1 O1 116.87(11)
O2 Al1 O3 114.63(11)
O1 Al1 O3 128.46(11)
O2 Al1 O6 104.56(10)
O1 Al1 O6 91.25(10)
O3 Al1 O6 73.96(9)
O2 Al1 N1 96.35(10)
O1 Al1 N1 94.11(10)
O3 Al1 N1 82.23(9)
O6 Al1 N1 153.20(10)
O4 Al2 O5 117.52(12)
O4 Al2 O6 115.72(11)
O5 Al2 O6 126.69(10)
O4 Al2 O3 103.18(10)
O5 Al2 O3 91.42(10)
O6 Al2 O3 74.16(9)
O4 Al2 N2 96.07(10)
O5 Al2 N2 94.45(10)
O6 Al2 N2 82.45(9)
O3 Al2 N2 154.45(10)
C1 O1 Al1 131.89(18)
C16 O2 Al1 131.0(2)
C36 O3 Al1 116.95(17)
C36 O3 Al2 136.69(19)
Al1 O3 Al2 101.57(10)
C37 O4 Al2 131.71(19)
C52 O5 Al2 131.38(19)
C72 O6 Al2 117.01(17)
C72 O6 Al1 137.62(18)
Al2 O6 Al1 101.45(10)
C31 N1 C22 114.3(2)
C31 N1 C7 107.0(2)
C22 N1 C7 110.3(2)
C31 N1 Al1 107.51(17)
C22 N1 Al1 109.36(19)
C7 N1 Al1 108.21(17)
C67 N2 C43 114.0(2)
C67 N2 C58 107.5(2)
C43 N2 C58 110.0(2)
C67 N2 Al2 107.10(17)
C43 N2 Al2 109.80(18)
C58 N2 Al2 108.19(17)
O1 C1 C6 118.8(3)
O1 C1 C2 121.5(3)
C6 C1 C2 119.7(3)
C3 C2 C1 117.0(3)
C3 C2 C8 122.0(3)
C1 C2 C8 121.0(3)
C4 C3 C2 124.7(3)
C4 C3 H3 117.6
C2 C3 H3 117.6
C3 C4 C5 117.0(3)
C3 C4 C12 121.0(3)
C5 C4 C12 122.0(3)
C4 C5 C6 120.7(3)
C4 C5 H5 119.7
C6 C5 H5 119.7
C1 C6 C5 120.9(3)
C1 C6 C7 119.6(3)
C5 C6 C7 119.4(3)
C6 C7 N1 112.7(2)
C6 C7 H7A 109.1
N1 C7 H7A 109.1
C6 C7 H7B 109.1
N1 C7 H7B 109.1
H7A C7 H7B 107.8
C2 C8 C11 110.1(3)
C2 C8 C9 112.1(3)
C11 C8 C9 106.4(4)
C2 C8 C10 110.0(3)
C11 C8 C10 110.0(4)
C9 C8 C10 108.1(4)
C8 C9 H9A 109.5
C8 C9 H9B 109.5
H9A C9 H9B 109.5
C8 C9 H9C 109.5
H9A C9 H9C 109.5
H9B C9 H9C 109.5
C8 C10 H10A 109.5
C8 C10 H10B 109.5
H10A C10 H10B 109.5
C8 C10 H10C 109.5
H10A C10 H10C 109.5
H10B C10 H10C 109.5
C8 C11 H11A 109.5
C8 C11 H11B 109.5
H11A C11 H11B 109.5
C8 C11 H11C 109.5
H11A C11 H11C 109.5
H11B C11 H11C 109.5
C15 C12 C13 116.9(8)
C15 C12 C15A 23.8(6)
C13 C12 C15A 95.2(9)
C15 C12 C14A 86.6(8)
C13 C12 C14A 125.1(7)
C15A C12 C14A 108.1(7)
C15 C12 C13A 127.9(9)
C13 C12 C13A 19.7(9)
C15A C12 C13A 110.0(8)
C14A C12 C13A 106.7(7)
C15 C12 C4 112.0(5)
C13 C12 C4 106.9(6)
C15A C12 C4 112.8(5)
C14A C12 C4 108.2(6)
C13A C12 C4 110.8(6)
C15 C12 C14 102.4(7)
C13 C12 C14 107.8(7)
C15A C12 C14 121.2(8)
C14A C12 C14 19.0(7)
C13A C12 C14 88.7(7)
C4 C12 C14 110.7(6)
C12 C13 H13A 109.5
C12 C13 H13B 109.5
H13A C13 H13B 109.5
C12 C13 H13C 109.5
H13A C13 H13C 109.5
H13B C13 H13C 109.5
C12 C14 H14A 109.5
C12 C14 H14B 109.5
H14A C14 H14B 109.5
C12 C14 H14C 109.5
H14A C14 H14C 109.5
H14B C14 H14C 109.5
C12 C15 H15A 109.5
C12 C15 H15B 109.5
H15A C15 H15B 109.5
C12 C15 H15C 109.5
H15A C15 H15C 109.5
H15B C15 H15C 109.5
C12 C13A H13D 109.5
C12 C13A H13E 109.5
H13D C13A H13E 109.5
C12 C13A H13F 109.5
H13D C13A H13F 109.5
H13E C13A H13F 109.5
C12 C14A H14D 109.5
C12 C14A H14E 109.5
H14D C14A H14E 109.5
C12 C14A H14F 109.5
H14D C14A H14F 109.5
H14E C14A H14F 109.5
C12 C15A H15D 109.5
C12 C15A H15E 109.5
H15D C15A H15E 109.5
C12 C15A H15F 109.5
H15D C15A H15F 109.5
H15E C15A H15F 109.5
O2 C16 C17 120.9(3)
O2 C16 C21 119.9(3)
C17 C16 C21 119.2(3)
C18 C17 C16 117.8(3)
C18 C17 C23 121.5(3)
C16 C17 C23 120.8(3)
C17 C18 C19 124.0(3)
C17 C18 H18 118.0
C19 C18 H18 118.0
C20 C19 C18 116.9(3)
C20 C19 C27 121.4(4)
C18 C19 C27 121.6(4)
C19 C20 C21 121.8(3)
C19 C20 H20 119.1
C21 C20 H20 119.1
C20 C21 C16 120.3(3)
C20 C21 C22 118.6(3)
C16 C21 C22 120.8(3)
C21 C22 N1 114.4(2)
C21 C22 H22A 108.7
N1 C22 H22A 108.7
C21 C22 H22B 108.7
N1 C22 H22B 108.7
H22A C22 H22B 107.6
C24 C23 C26 107.6(4)
C24 C23 C25 110.4(4)
C26 C23 C25 107.1(4)
C24 C23 C17 110.2(3)
C26 C23 C17 111.7(3)
C25 C23 C17 109.7(3)
C23 C24 H24A 109.5
C23 C24 H24B 109.5
H24A C24 H24B 109.5
C23 C24 H24C 109.5
H24A C24 H24C 109.5
H24B C24 H24C 109.5
C23 C25 H25A 109.5
C23 C25 H25B 109.5
H25A C25 H25B 109.5
C23 C25 H25C 109.5
H25A C25 H25C 109.5
H25B C25 H25C 109.5
C23 C26 H26A 109.5
C23 C26 H26B 109.5
H26A C26 H26B 109.5
C23 C26 H26C 109.5
H26A C26 H26C 109.5
H26B C26 H26C 109.5
C29A C27 C30 111.1(7)
C29A C27 C30A 127.2(8)
C30 C27 C30A 17.5(10)
C29A C27 C19 109.7(6)
C30 C27 C19 113.5(7)
C30A C27 C19 108.6(6)
C29A C27 C28 83.8(8)
C30 C27 C28 122.2(9)
C30A C27 C28 113.1(9)
C19 C27 C28 112.2(5)
C29A C27 C29 24.8(7)
C30 C27 C29 91.2(8)
C30A C27 C29 108.5(8)
C19 C27 C29 107.0(5)
C28 C27 C29 107.1(7)
C29A C27 C28A 110.2(8)
C30 C27 C28A 103.0(9)
C30A C27 C28A 89.6(9)
C19 C27 C28A 109.1(5)
C28 C27 C28A 27.8(6)
C29 C27 C28A 131.3(7)
C27 C28 H28A 109.5
C27 C28 H28B 109.5
H28A C28 H28B 109.5
C27 C28 H28C 109.5
H28A C28 H28C 109.5
H28B C28 H28C 109.5
C27 C29 H29A 109.5
C27 C29 H29B 109.5
H29A C29 H29B 109.5
C27 C29 H29C 109.5
H29A C29 H29C 109.5
H29B C29 H29C 109.5
C27 C30 H30A 109.5
C27 C30 H30B 109.5
H30A C30 H30B 109.5
C27 C30 H30C 109.5
H30A C30 H30C 109.5
H30B C30 H30C 109.5
C27 C28A H28D 109.5
C27 C28A H28E 109.5
H28D C28A H28E 109.5
C27 C28A H28F 109.5
H28D C28A H28F 109.5
H28E C28A H28F 109.5
C27 C29A H29D 109.5
C27 C29A H29E 109.5
H29D C29A H29E 109.5
C27 C29A H29F 109.5
H29D C29A H29F 109.5
H29E C29A H29F 109.5
C27 C30A H30D 109.5
C27 C30A H30E 109.5
H30D C30A H30E 109.5
C27 C30A H30F 109.5
H30D C30A H30F 109.5
H30E C30A H30F 109.5
C32 C31 C36 119.8(3)
C32 C31 N1 125.3(3)
C36 C31 N1 114.5(2)
C31 C32 C33 119.1(3)
C31 C32 H32 120.4
C33 C32 H32 120.4
C34 C33 C32 120.7(3)
C34 C33 H33 119.7
C32 C33 H33 119.7
C33 C34 C35 120.4(3)
C33 C34 H34 119.8
C35 C34 H34 119.8
C36 C35 C34 118.8(3)
C36 C35 H35 120.6
C34 C35 H35 120.6
O3 C36 C35 123.4(3)
O3 C36 C31 115.4(3)
C35 C36 C31 121.2(3)
O4 C37 C42 120.0(3)
O4 C37 C38 120.0(3)
C42 C37 C38 120.0(3)
C39 C38 C37 117.3(3)
C39 C38 C44 121.1(3)
C37 C38 C44 121.5(3)
C40 C39 C38 124.1(3)
C40 C39 H39 118.0
C38 C39 H39 118.0
C41 C40 C39 117.2(3)
C41 C40 C48 122.3(3)
C39 C40 C48 120.4(3)
C40 C41 C42 121.4(3)
C40 C41 H41 119.3
C42 C41 H41 119.3
C41 C42 C37 120.0(3)
C41 C42 C43 118.6(3)
C37 C42 C43 120.8(3)
N2 C43 C42 114.9(2)
N2 C43 H43A 108.5
C42 C43 H43A 108.5
N2 C43 H43B 108.5
C42 C43 H43B 108.5
H43A C43 H43B 107.5
C46 C44 C38 111.0(3)
C46 C44 C47 107.7(4)
C38 C44 C47 111.7(3)
C46 C44 C45 110.7(4)
C38 C44 C45 108.0(4)
C47 C44 C45 107.7(4)
C44 C45 H45A 109.5
C44 C45 H45B 109.5
H45A C45 H45B 109.5
C44 C45 H45C 109.5
H45A C45 H45C 109.5
H45B C45 H45C 109.5
C44 C46 H46A 109.5
C44 C46 H46B 109.5
H46A C46 H46B 109.5
C44 C46 H46C 109.5
H46A C46 H46C 109.5
H46B C46 H46C 109.5
C44 C47 H47A 109.5
C44 C47 H47B 109.5
H47A C47 H47B 109.5
C44 C47 H47C 109.5
H47A C47 H47C 109.5
H47B C47 H47C 109.5
C51 C48 C51A 30.6(8)
C51 C48 C49A 88.4(9)
C51A C48 C49A 111.9(8)
C51 C48 C40 108.1(6)
C51A C48 C40 112.8(6)
C49A C48 C40 113.6(6)
C51 C48 C49 112.2(8)
C51A C48 C49 130.2(8)
C49A C48 C49 25.2(9)
C40 C48 C49 111.1(6)
C51 C48 C50 110.1(7)
C51A C48 C50 80.7(8)
C49A C48 C50 123.1(9)
C40 C48 C50 110.5(6)
C49 C48 C50 104.8(7)
C51 C48 C50A 132.2(7)
C51A C48 C50A 104.3(7)
C49A C48 C50A 108.0(8)
C40 C48 C50A 105.6(5)
C49 C48 C50A 85.3(9)
C50 C48 C50A 24.2(7)
C48 C49 H49A 109.5
C48 C49 H49B 109.5
H49A C49 H49B 109.5
C48 C49 H49C 109.5
H49A C49 H49C 109.5
H49B C49 H49C 109.5
C48 C50 H50A 109.5
C48 C50 H50B 109.5
H50A C50 H50B 109.5
C48 C50 H50C 109.5
H50A C50 H50C 109.5
H50B C50 H50C 109.5
C48 C51 H51A 109.5
C48 C51 H51B 109.5
H51A C51 H51B 109.5
C48 C51 H51C 109.5
H51A C51 H51C 109.5
H51B C51 H51C 109.5
C48 C49A H49D 109.5
C48 C49A H49E 109.5
H49D C49A H49E 109.5
C48 C49A H49F 109.5
H49D C49A H49F 109.5
H49E C49A H49F 109.5
C48 C50A H50D 109.5
C48 C50A H50E 109.5
H50D C50A H50E 109.5
C48 C50A H50F 109.5
H50D C50A H50F 109.5
H50E C50A H50F 109.5
C48 C51A H51D 109.5
C48 C51A H51E 109.5
H51D C51A H51E 109.5
C48 C51A H51F 109.5
H51D C51A H51F 109.5
H51E C51A H51F 109.5
O5 C52 C57 118.6(3)
O5 C52 C53 121.1(3)
C57 C52 C53 120.3(3)
C54 C53 C52 116.7(3)
C54 C53 C59 121.5(3)
C52 C53 C59 121.8(3)
C55 C54 C53 124.2(3)
C55 C54 H54 117.9
C53 C54 H54 117.9
C56 C55 C54 117.5(3)
C56 C55 C63 120.8(3)
C54 C55 C63 121.7(3)
C55 C56 C57 120.8(3)
C55 C56 H56 119.6
C57 C56 H56 119.6
C56 C57 C52 120.4(3)
C56 C57 C58 120.1(3)
C52 C57 C58 119.5(3)
C57 C58 N2 113.5(2)
C57 C58 H58A 108.9
N2 C58 H58A 108.9
C57 C58 H58B 108.9
N2 C58 H58B 108.9
H58A C58 H58B 107.7
C60 C59 C53 109.4(3)
C60 C59 C62 107.5(3)
C53 C59 C62 112.1(3)
C60 C59 C61 110.0(3)
C53 C59 C61 110.9(3)
C62 C59 C61 106.8(3)
C59 C60 H60A 109.5
C59 C60 H60B 109.5
H60A C60 H60B 109.5
C59 C60 H60C 109.5
H60A C60 H60C 109.5
H60B C60 H60C 109.5
C59 C61 H61A 109.5
C59 C61 H61B 109.5
H61A C61 H61B 109.5
C59 C61 H61C 109.5
H61A C61 H61C 109.5
H61B C61 H61C 109.5
C59 C62 H62A 109.5
C59 C62 H62B 109.5
H62A C62 H62B 109.5
C59 C62 H62C 109.5
H62A C62 H62C 109.5
H62B C62 H62C 109.5
C65 C63 C55 112.8(3)
C65 C63 C64 108.0(4)
C55 C63 C64 109.9(3)
C65 C63 C66 108.0(4)
C55 C63 C66 109.0(3)
C64 C63 C66 109.0(4)
C63 C64 H64A 109.5
C63 C64 H64B 109.5
H64A C64 H64B 109.5
C63 C64 H64C 109.5
H64A C64 H64C 109.5
H64B C64 H64C 109.5
C63 C65 H65A 109.5
C63 C65 H65B 109.5
H65A C65 H65B 109.5
C63 C65 H65C 109.5
H65A C65 H65C 109.5
H65B C65 H65C 109.5
C63 C66 H66A 109.5
C63 C66 H66B 109.5
H66A C66 H66B 109.5
C63 C66 H66C 109.5
H66A C66 H66C 109.5
H66B C66 H66C 109.5
C68 C67 C72 120.0(3)
C68 C67 N2 125.6(3)
C72 C67 N2 114.2(2)
C69 C68 C67 119.6(3)
C69 C68 H68 120.2
C67 C68 H68 120.2
C68 C69 C70 120.4(3)
C68 C69 H69 119.8
C70 C69 H69 119.8
C71 C70 C69 120.4(3)
C71 C70 H70 119.8
C69 C70 H70 119.8
C72 C71 C70 119.1(3)
C72 C71 H71 120.4
C70 C71 H71 120.4
O6 C72 C71 123.7(3)
O6 C72 C67 115.9(3)
C71 C72 C67 120.5(3)
C73 O7 C76 101.9(10)
O7 C73 C74 110.2(12)
C75 C74 C73 100.0(11)
C76 C75 C74 105.4(12)
O7 C76 C75 104.2(11)
C77 O8 C80 104.4(18)
O8 C77 C78 85.1(16)
C79 C78 C77 89.9(18)
C78 C79 C80 90.5(18)
O8 C80 C79 104.3(18)
C80A O8A C77A 99.7(11)
O8A C77A C78A 103.8(10)
C77A C78A C79A 102.2(9)
C80A C79A C78A 98.4(10)
O8A C80A C79A 100.5(13)
C84 O9 C81 111.8(5)
O9 C81 C82 107.7(6)
C81 C82 C83 105.4(6)
C82 C83 C84 105.2(6)
O9 C84 C83 105.7(6)
C88 O10 C85 104.1(10)
O10 C85 C86 103.5(12)
C85 C86 C87 97.7(12)
C88 C87 C86 97.8(11)
O10 C88 C87 110.2(11)
C85A O10A C88A 109.7(11)
O10A C85A C86A 106.4(12)
C87A C86A C85A 101.2(11)
C86A C87A C88A 107.7(11)
O10A C88A C87A 107.5(10)
C92 O11 C89 111.8(12)
O11 C89 C90 106.9(13)
C91 C90 C89 107.1(15)
C90 C91 C92 103.1(15)
O11 C92 C91 105.4(13)

loop_
_geom_bond_atom_site_label_1
_geom_bond_atom_site_label_2
_geom_bond_distance
Al1 O2 1.734(2)
Al1 O1 1.745(2)
Al1 O3 1.871(2)
Al1 O6 1.900(2)
Al1 N1 2.053(3)
Al2 O4 1.728(2)
Al2 O5 1.743(2)
Al2 O6 1.868(2)
Al2 O3 1.894(2)
Al2 N2 2.065(2)
O1 C1 1.355(4)
O2 C16 1.356(3)
O3 C36 1.370(3)
O4 C37 1.361(3)
O5 C52 1.360(4)
O6 C72 1.364(3)
N1 C31 1.455(4)
N1 C22 1.495(4)
N1 C7 1.517(4)
N2 C67 1.462(4)
N2 C43 1.498(4)
N2 C58 1.514(4)
C1 C6 1.391(4)
C1 C2 1.407(4)
C2 C3 1.395(5)
C2 C8 1.533(5)
C3 C4 1.383(5)
C3 H3 0.9300
C4 C5 1.386(5)
C4 C12 1.540(5)
C5 C6 1.402(4)
C5 H5 0.9300
C6 C7 1.498(4)
C7 H7A 0.9700
C7 H7B 0.9700
C8 C11 1.535(6)
C8 C9 1.540(5)
C8 C10 1.541(6)
C9 H9A 0.9600
C9 H9B 0.9600
C9 H9C 0.9600
C10 H10A 0.9600
C10 H10B 0.9600
C10 H10C 0.9600
C11 H11A 0.9600
C11 H11B 0.9600
C11 H11C 0.9600
C12 C15 1.516(12)
C12 C13 1.520(12)
C12 C15A 1.525(12)
C12 C14A 1.530(13)
C12 C13A 1.536(12)
C12 C14 1.563(13)
C13 H13A 0.9600
C13 H13B 0.9600
C13 H13C 0.9600
C14 H14A 0.9600
C14 H14B 0.9600
C14 H14C 0.9600
C15 H15A 0.9600
C15 H15B 0.9600
C15 H15C 0.9600
C13A H13D 0.9600
C13A H13E 0.9600
C13A H13F 0.9600
C14A H14D 0.9600
C14A H14E 0.9600
C14A H14F 0.9600
C15A H15D 0.9600
C15A H15E 0.9600
C15A H15F 0.9600
C16 C17 1.407(5)
C16 C21 1.407(4)
C17 C18 1.392(5)
C17 C23 1.540(5)
C18 C19 1.392(6)
C18 H18 0.9300
C19 C20 1.380(5)
C19 C27 1.542(5)
C20 C21 1.389(4)
C20 H20 0.9300
C21 C22 1.494(5)
C22 H22A 0.9700
C22 H22B 0.9700
C23 C24 1.531(6)
C23 C26 1.539(6)
C23 C25 1.540(6)
C24 H24A 0.9600
C24 H24B 0.9600
C24 H24C 0.9600
C25 H25A 0.9600
C25 H25B 0.9600
C25 H25C 0.9600
C26 H26A 0.9600
C26 H26B 0.9600
C26 H26C 0.9600
C27 C29A 1.475(12)
C27 C30 1.509(13)
C27 C30A 1.538(13)
C27 C28 1.546(12)
C27 C29 1.554(13)
C27 C28A 1.568(12)
C28 H28A 0.9600
C28 H28B 0.9600
C28 H28C 0.9600
C29 H29A 0.9600
C29 H29B 0.9600
C29 H29C 0.9600
C30 H30A 0.9600
C30 H30B 0.9600
C30 H30C 0.9600
C28A H28D 0.9600
C28A H28E 0.9600
C28A H28F 0.9600
C29A H29D 0.9600
C29A H29E 0.9600
C29A H29F 0.9600
C30A H30D 0.9600
C30A H30E 0.9600
C30A H30F 0.9600
C31 C32 1.385(4)
C31 C36 1.388(4)
C32 C33 1.388(5)
C32 H32 0.9300
C33 C34 1.377(5)
C33 H33 0.9300
C34 C35 1.392(5)
C34 H34 0.9300
C35 C36 1.376(4)
C35 H35 0.9300
C37 C42 1.400(4)
C37 C38 1.405(5)
C38 C39 1.391(5)
C38 C44 1.539(5)
C39 C40 1.387(5)
C39 H39 0.9300
C40 C41 1.383(5)
C40 C48 1.543(5)
C41 C42 1.393(4)
C41 H41 0.9300
C42 C43 1.502(4)
C43 H43A 0.9700
C43 H43B 0.9700
C44 C46 1.525(6)
C44 C47 1.541(6)
C44 C45 1.549(7)
C45 H45A 0.9600
C45 H45B 0.9600
C45 H45C 0.9600
C46 H46A 0.9600
C46 H46B 0.9600
C46 H46C 0.9600
C47 H47A 0.9600
C47 H47B 0.9600
C47 H47C 0.9600
C48 C51 1.507(11)
C48 C51A 1.510(11)
C48 C49A 1.515(12)
C48 C49 1.546(11)
C48 C50 1.552(12)
C48 C50A 1.578(12)
C49 H49A 0.9600
C49 H49B 0.9600
C49 H49C 0.9600
C50 H50A 0.9600
C50 H50B 0.9600
C50 H50C 0.9600
C51 H51A 0.9600
C51 H51B 0.9600
C51 H51C 0.9600
C49A H49D 0.9600
C49A H49E 0.9600
C49A H49F 0.9600
C50A H50D 0.9600
C50A H50E 0.9600
C50A H50F 0.9600
C51A H51D 0.9600
C51A H51E 0.9600
C51A H51F 0.9600
C52 C57 1.398(4)
C52 C53 1.411(4)
C53 C54 1.394(4)
C53 C59 1.530(4)
C54 C55 1.393(5)
C54 H54 0.9300
C55 C56 1.383(5)
C55 C63 1.533(5)
C56 C57 1.397(4)
C56 H56 0.9300
C57 C58 1.499(4)
C58 H58A 0.9700
C58 H58B 0.9700
C59 C60 1.528(5)
C59 C62 1.540(5)
C59 C61 1.541(5)
C60 H60A 0.9600
C60 H60B 0.9600
C60 H60C 0.9600
C61 H61A 0.9600
C61 H61B 0.9600
C61 H61C 0.9600
C62 H62A 0.9600
C62 H62B 0.9600
C62 H62C 0.9600
C63 C65 1.524(6)
C63 C64 1.533(6)
C63 C66 1.538(5)
C64 H64A 0.9600
C64 H64B 0.9600
C64 H64C 0.9600
C65 H65A 0.9600
C65 H65B 0.9600
C65 H65C 0.9600
C66 H66A 0.9600
C66 H66B 0.9600
C66 H66C 0.9600
C67 C68 1.379(4)
C67 C72 1.396(4)
C68 C69 1.375(5)
C68 H68 0.9300
C69 C70 1.387(5)
C69 H69 0.9300
C70 C71 1.383(5)
C70 H70 0.9300
C71 C72 1.377(4)
C71 H71 0.9300
O7 C73 1.443(12)
O7 C76 1.455(12)
C73 C74 1.559(13)
C74 C75 1.533(13)
C75 C76 1.510(13)
O8 C77 1.429(17)
O8 C80 1.436(17)
C77 C78 1.654(18)
C78 C79 1.550(18)
C79 C80 1.589(18)
O8A C80A 1.416(16)
O8A C77A 1.561(16)
C77A C78A 1.587(16)
C78A C79A 1.604(17)
C79A C80A 1.581(17)
O9 C84 1.405(8)
O9 C81 1.447(8)
C81 C82 1.493(9)
C82 C83 1.527(9)
C83 C84 1.535(9)
O10 C88 1.479(16)
O10 C85 1.517(16)
C85 C86 1.527(18)
C86 C87 1.626(17)
C87 C88 1.526(17)
O10A C85A 1.419(16)
O10A C88A 1.432(16)
C85A C86A 1.616(17)
C86A C87A 1.486(17)
C87A C88A 1.545(17)
O11 C92 1.395(14)
O11 C89 1.398(14)
C89 C90 1.531(16)
C90 C91 1.477(17)
C91 C92 1.583(15)

loop_
_geom_torsion_atom_site_label_1
_geom_torsion_atom_site_label_2
_geom_torsion_atom_site_label_3
_geom_torsion_atom_site_label_4
_geom_torsion
O2 Al1 O1 C1 -81.5(3)
O3 Al1 O1 C1 101.1(3)
O6 Al1 O1 C1 171.5(3)
N1 Al1 O1 C1 17.7(3)
O1 Al1 O2 C16 112.4(3)
O3 Al1 O2 C16 -69.9(3)
O6 Al1 O2 C16 -148.6(3)
N1 Al1 O2 C16 14.5(3)
O2 Al1 O3 C36 79.0(2)
O1 Al1 O3 C36 -103.5(2)
O6 Al1 O3 C36 178.0(2)
N1 Al1 O3 C36 -14.4(2)
O2 Al1 O3 Al2 -121.35(11)
O1 Al1 O3 Al2 56.12(15)
O6 Al1 O3 Al2 -22.38(10)
N1 Al1 O3 Al2 145.20(11)
O4 Al2 O3 C36 -70.8(3)
O5 Al2 O3 C36 48.0(3)
O6 Al2 O3 C36 175.9(3)
N2 Al2 O3 C36 151.4(3)
O4 Al2 O3 Al1 136.15(11)
O5 Al2 O3 Al1 -105.13(11)
O6 Al2 O3 Al1 22.76(10)
N2 Al2 O3 Al1 -1.7(3)
O5 Al2 O4 C37 113.6(3)
O6 Al2 O4 C37 -69.2(3)
O3 Al2 O4 C37 -147.7(3)
N2 Al2 O4 C37 15.3(3)
O4 Al2 O5 C52 -78.6(3)
O6 Al2 O5 C52 104.5(3)
O3 Al2 O5 C52 175.8(2)
N2 Al2 O5 C52 20.6(3)
O4 Al2 O6 C72 78.7(2)
O5 Al2 O6 C72 -104.3(2)
O3 Al2 O6 C72 176.0(2)
N2 Al2 O6 C72 -14.41(19)
O4 Al2 O6 Al1 -119.64(11)
O5 Al2 O6 Al1 57.30(15)
O3 Al2 O6 Al1 -22.38(9)
N2 Al2 O6 Al1 147.24(11)
O2 Al1 O6 C72 -70.0(3)
O1 Al1 O6 C72 48.2(3)
O3 Al1 O6 C72 178.1(3)
N1 Al1 O6 C72 149.9(3)
O2 Al1 O6 Al2 134.62(11)
O1 Al1 O6 Al2 -107.17(11)
O3 Al1 O6 Al2 22.70(10)
N1 Al1 O6 Al2 -5.5(3)
O2 Al1 N1 C31 -97.80(19)
O1 Al1 N1 C31 144.56(19)
O3 Al1 N1 C31 16.28(18)
O6 Al1 N1 C31 43.6(3)
O2 Al1 N1 C22 26.8(2)
O1 Al1 N1 C22 -90.87(19)
O3 Al1 N1 C22 140.85(19)
O6 Al1 N1 C22 168.1(2)
O2 Al1 N1 C7 146.96(19)
O1 Al1 N1 C7 29.32(19)
O3 Al1 N1 C7 -98.96(19)
O6 Al1 N1 C7 -71.7(3)
O4 Al2 N2 C67 -99.11(18)
O5 Al2 N2 C67 142.57(17)
O6 Al2 N2 C67 16.12(17)
O3 Al2 N2 C67 39.8(3)
O4 Al2 N2 C43 25.2(2)
O5 Al2 N2 C43 -93.1(2)
O6 Al2 N2 C43 140.4(2)
O3 Al2 N2 C43 164.1(2)
O4 Al2 N2 C58 145.30(18)
O5 Al2 N2 C58 26.98(19)
O6 Al2 N2 C58 -99.47(18)
O3 Al2 N2 C58 -75.8(3)
Al1 O1 C1 C6 -34.7(4)
Al1 O1 C1 C2 146.3(2)
O1 C1 C2 C3 178.4(3)
C6 C1 C2 C3 -0.7(4)
O1 C1 C2 C8 -2.1(5)
C6 C1 C2 C8 178.8(3)
C1 C2 C3 C4 1.1(5)
C8 C2 C3 C4 -178.4(3)
C2 C3 C4 C5 -0.2(5)
C2 C3 C4 C12 -179.8(3)
C3 C4 C5 C6 -1.0(5)
C12 C4 C5 C6 178.5(3)
O1 C1 C6 C5 -179.6(3)
C2 C1 C6 C5 -0.5(4)
O1 C1 C6 C7 -2.6(4)
C2 C1 C6 C7 176.5(3)
C4 C5 C6 C1 1.4(5)
C4 C5 C6 C7 -175.6(3)
C1 C6 C7 N1 53.9(4)
C5 C6 C7 N1 -129.1(3)
C31 N1 C7 C6 -178.5(2)
C22 N1 C7 C6 56.6(3)
Al1 N1 C7 C6 -63.0(3)
C3 C2 C8 C11 118.2(4)
C1 C2 C8 C11 -61.3(4)
C3 C2 C8 C9 -0.1(5)
C1 C2 C8 C9 -179.6(4)
C3 C2 C8 C10 -120.5(4)
C1 C2 C8 C10 60.0(4)
C3 C4 C12 C15 -154.3(6)
C5 C4 C12 C15 26.2(7)
C3 C4 C12 C13 76.5(8)
C5 C4 C12 C13 -103.0(7)
C3 C4 C12 C15A 179.9(6)
C5 C4 C12 C15A 0.4(7)
C3 C4 C12 C14A -60.6(7)
C5 C4 C12 C14A 119.9(6)
C3 C4 C12 C13A 56.1(8)
C5 C4 C12 C13A -123.4(7)
C3 C4 C12 C14 -40.6(6)
C5 C4 C12 C14 139.8(6)
Al1 O2 C16 C17 154.3(3)
Al1 O2 C16 C21 -27.6(4)
O2 C16 C17 C18 178.1(3)
C21 C16 C17 C18 0.0(5)
O2 C16 C17 C23 -1.2(5)
C21 C16 C17 C23 -179.3(3)
C16 C17 C18 C19 1.7(6)
C23 C17 C18 C19 -179.0(4)
C17 C18 C19 C20 -1.8(6)
C17 C18 C19 C27 -178.1(4)
C18 C19 C20 C21 0.4(6)
C27 C19 C20 C21 176.7(4)
C19 C20 C21 C16 1.1(5)
C19 C20 C21 C22 -172.5(3)
O2 C16 C21 C20 -179.5(3)
C17 C16 C21 C20 -1.3(5)
O2 C16 C21 C22 -5.9(5)
C17 C16 C21 C22 172.2(3)
C20 C21 C22 N1 -134.5(3)
C16 C21 C22 N1 51.8(4)
C31 N1 C22 C21 63.0(3)
C7 N1 C22 C21 -176.5(3)
Al1 N1 C22 C21 -57.6(3)
C18 C17 C23 C24 121.7(4)
C16 C17 C23 C24 -59.0(5)
C18 C17 C23 C26 2.1(5)
C16 C17 C23 C26 -178.6(4)
C18 C17 C23 C25 -116.5(4)
C16 C17 C23 C25 62.7(4)
C20 C19 C27 C29A -80.2(8)
C18 C19 C27 C29A 95.9(7)
C20 C19 C27 C30 154.8(8)
C18 C19 C27 C30 -29.1(9)
C20 C19 C27 C30A 136.8(8)
C18 C19 C27 C30A -47.1(9)
C20 C19 C27 C28 11.0(8)
C18 C19 C27 C28 -172.9(6)
C20 C19 C27 C29 -106.2(7)
C18 C19 C27 C29 69.9(7)
C20 C19 C27 C28A 40.5(7)
C18 C19 C27 C28A -143.3(6)
C22 N1 C31 C32 48.5(4)
C7 N1 C31 C32 -73.8(4)
Al1 N1 C31 C32 170.1(3)
C22 N1 C31 C36 -137.9(3)
C7 N1 C31 C36 99.7(3)
Al1 N1 C31 C36 -16.3(3)
C36 C31 C32 C33 -0.2(5)
N1 C31 C32 C33 173.0(3)
C31 C32 C33 C34 0.9(6)
C32 C33 C34 C35 -0.2(6)
C33 C34 C35 C36 -1.2(6)
Al1 O3 C36 C35 -169.7(3)
Al2 O3 C36 C35 40.1(4)
Al1 O3 C36 C31 8.9(3)
Al2 O3 C36 C31 -141.3(2)
C34 C35 C36 O3 -179.6(3)
C34 C35 C36 C31 1.9(5)
C32 C31 C36 O3 -179.8(3)
N1 C31 C36 O3 6.2(4)
C32 C31 C36 C35 -1.2(5)
N1 C31 C36 C35 -175.1(3)
Al2 O4 C37 C42 -27.5(4)
Al2 O4 C37 C38 155.0(3)
O4 C37 C38 C39 176.3(3)
C42 C37 C38 C39 -1.2(5)
O4 C37 C38 C44 -0.8(5)
C42 C37 C38 C44 -178.3(3)
C37 C38 C39 C40 0.3(6)
C44 C38 C39 C40 177.4(4)
C38 C39 C40 C41 1.6(6)
C38 C39 C40 C48 -174.7(4)
C39 C40 C41 C42 -2.6(5)
C48 C40 C41 C42 173.6(4)
C40 C41 C42 C37 1.8(5)
C40 C41 C42 C43 -169.3(3)
O4 C37 C42 C41 -177.3(3)
C38 C37 C42 C41 0.2(5)
O4 C37 C42 C43 -6.4(4)
C38 C37 C42 C43 171.1(3)
C67 N2 C43 C42 64.4(3)
C58 N2 C43 C42 -174.8(2)
Al2 N2 C43 C42 -55.8(3)
C41 C42 C43 N2 -137.9(3)
C37 C42 C43 N2 51.1(4)
C39 C38 C44 C46 125.7(4)
C37 C38 C44 C46 -57.3(5)
C39 C38 C44 C47 5.5(6)
C37 C38 C44 C47 -177.6(4)
C39 C38 C44 C45 -112.8(4)
C37 C38 C44 C45 64.2(4)
C41 C40 C48 C51 103.8(7)
C39 C40 C48 C51 -80.0(8)
C41 C40 C48 C51A 136.2(8)
C39 C40 C48 C51A -47.7(9)
C41 C40 C48 C49A 7.5(9)
C39 C40 C48 C49A -176.4(7)
C41 C40 C48 C49 -19.7(8)
C39 C40 C48 C49 156.4(7)
C41 C40 C48 C50 -135.6(7)
C39 C40 C48 C50 40.6(8)
C41 C40 C48 C50A -110.6(7)
C39 C40 C48 C50A 65.5(7)
Al2 O5 C52 C57 -36.9(4)
Al2 O5 C52 C53 144.0(2)
O5 C52 C53 C54 179.3(2)
C57 C52 C53 C54 0.2(4)
O5 C52 C53 C59 -2.4(4)
C57 C52 C53 C59 178.5(3)
C52 C53 C54 C55 -0.1(4)
C59 C53 C54 C55 -178.4(3)
C53 C54 C55 C56 0.5(4)
C53 C54 C55 C63 -180.0(3)
C54 C55 C56 C57 -1.1(4)
C63 C55 C56 C57 179.4(3)
C55 C56 C57 C52 1.2(4)
C55 C56 C57 C58 -176.6(3)
O5 C52 C57 C56 -179.9(3)
C53 C52 C57 C56 -0.7(4)
O5 C52 C57 C58 -2.0(4)
C53 C52 C57 C58 177.1(3)
C56 C57 C58 N2 -128.3(3)
C52 C57 C58 N2 53.8(3)
C67 N2 C58 C57 -176.9(2)
C43 N2 C58 C57 58.4(3)
Al2 N2 C58 C57 -61.6(3)
C54 C53 C59 C60 114.5(3)
C52 C53 C59 C60 -63.8(4)
C54 C53 C59 C62 -4.7(4)
C52 C53 C59 C62 177.1(3)
C54 C53 C59 C61 -124.0(3)
C52 C53 C59 C61 57.7(4)
C56 C55 C63 C65 -173.0(4)
C54 C55 C63 C65 7.5(5)
C56 C55 C63 C64 -52.4(4)
C54 C55 C63 C64 128.1(4)
C56 C55 C63 C66 67.0(4)
C54 C55 C63 C66 -112.5(4)
C43 N2 C67 C68 48.2(4)
C58 N2 C67 C68 -74.1(3)
Al2 N2 C67 C68 169.9(3)
C43 N2 C67 C72 -137.7(3)
C58 N2 C67 C72 100.0(3)
Al2 N2 C67 C72 -16.0(3)
C72 C67 C68 C69 0.0(5)
N2 C67 C68 C69 173.8(3)
C67 C68 C69 C70 0.1(5)
C68 C69 C70 C71 0.7(6)
C69 C70 C71 C72 -1.5(5)
Al2 O6 C72 C71 -169.7(3)
Al1 O6 C72 C71 37.6(5)
Al2 O6 C72 C67 9.0(3)
Al1 O6 C72 C67 -143.8(2)
C70 C71 C72 O6 -179.9(3)
C70 C71 C72 C67 1.5(5)
C68 C67 C72 O6 -179.4(3)
N2 C67 C72 O6 6.1(4)
C68 C67 C72 C71 -0.7(5)
N2 C67 C72 C71 -175.2(3)
C76 O7 C73 C74 32.4(15)
O7 C73 C74 C75 -9.1(16)
C73 C74 C75 C76 -17.2(15)
C73 O7 C76 C75 -42.7(14)
C74 C75 C76 O7 38.1(15)
C80 O8 C77 C78 -59(2)
O8 C77 C78 C79 76.2(19)
C77 C78 C79 C80 -60.7(19)
C77 O8 C80 C79 23(3)
C78 C79 C80 O8 28(2)
C80A O8A C77A C78A 41(2)
O8A C77A C78A C79A -7(2)
C77A C78A C79A C80A -26(2)
C77A O8A C80A C79A -58.7(18)
C78A C79A C80A O8A 54(2)
C84 O9 C81 C82 -7.9(8)
O9 C81 C82 C83 -5.8(8)
C81 C82 C83 C84 16.0(8)
C81 O9 C84 C83 18.0(8)
C82 C83 C84 O9 -20.7(8)
C88 O10 C85 C86 32(3)
O10 C85 C86 C87 -49(2)
C85 C86 C87 C88 46(2)
C85 O10 C88 C87 0(3)
C86 C87 C88 O10 -29(3)
C88A O10A C85A C86A 25(3)
O10A C85A C86A C87A -28(3)
C85A C86A C87A C88A 20(3)
C85A O10A C88A C87A -12(4)
C86A C87A C88A O10A -7(4)
C92 O11 C89 C90 -15(2)
O11 C89 C90 C91 0(2)
C89 C90 C91 C92 13(2)
C89 O11 C92 C91 23.9(18)
C90 C91 C92 O11 -22.5(19)
